data_1505404
loop_
_publ_author_name
'Pu, Shouzhi'
'Liu, Gang'
'Shen, Liang'
'Xu, Jingkun'

_publ_section_title
;
 Efficient synthesis and properties of isomeric photochromic diarylethenes
 having a pyrrole unit.
;
_journal_issue 11
_journal_name_full 'Organic letters'
_journal_page_first 2139
_journal_page_last 2142
_journal_paper_doi 10.1021/ol070622q
_journal_volume 9
_journal_year 2007
_chemical_formula_sum 'C24 H18 F6 N2 O S'
_chemical_formula_weight 496.46
_chemical_name_systematic
;

 ?

;
_space_group_IT_number 14
_symmetry_cell_setting monoclinic
_symmetry_space_group_name_Hall '-P 2ybc'
_symmetry_space_group_name_H-M 'P 1 21/c 1'
_atom_sites_solution_hydrogens geom
_atom_sites_solution_primary direct
_atom_sites_solution_secondary difmap
_audit_creation_method SHELXL-97
_cell_angle_alpha 90.00
_cell_angle_beta 101.8350(10)
_cell_angle_gamma 90.00
_cell_formula_units_Z 4
_cell_length_a 23.120(3)
_cell_length_b 8.9474(11)
_cell_length_c 11.4416(13)
_cell_measurement_reflns_used 936
_cell_measurement_temperature 291(2)
_cell_measurement_theta_max 23.72
_cell_measurement_theta_min 2.90
_cell_volume 2316.5(5)
_computing_cell_refinement 'Bruker SMART'
_computing_data_collection 'Bruker SMART'
_computing_data_reduction 'Bruker SAINT'
_computing_molecular_graphics 'Bruker SHELXTL'
_computing_publication_material 'Bruker SHELXTL'
_computing_structure_refinement 'SHELXL-97 (Sheldrick, 1997)'
_computing_structure_solution 'SHELXS-97 (Sheldrick, 1990)'
_diffrn_ambient_temperature 291(2)
_diffrn_measured_fraction_theta_full 0.968
_diffrn_measured_fraction_theta_max 0.968
_diffrn_measurement_device_type 'CCD area detector'
_diffrn_measurement_method 'phi and omega scans'
_diffrn_radiation_monochromator graphite
_diffrn_radiation_source 'fine-focus sealed tube'
_diffrn_radiation_type MoK\a
_diffrn_radiation_wavelength 0.71073
_diffrn_reflns_av_R_equivalents 0.0205
_diffrn_reflns_av_sigmaI/netI 0.0272
_diffrn_reflns_limit_h_max 28
_diffrn_reflns_limit_h_min -27
_diffrn_reflns_limit_k_max 8
_diffrn_reflns_limit_k_min -10
_diffrn_reflns_limit_l_max 13
_diffrn_reflns_limit_l_min -9
_diffrn_reflns_number 9327
_diffrn_reflns_theta_full 25.50
_diffrn_reflns_theta_max 25.50
_diffrn_reflns_theta_min 2.70
_diffrn_standards_number 0
_exptl_absorpt_coefficient_mu 0.207
_exptl_absorpt_correction_T_max 0.9588
_exptl_absorpt_correction_T_min 0.9269
_exptl_absorpt_correction_type multi-scan
_exptl_absorpt_process_details sadabs
_exptl_crystal_colour colorless
_exptl_crystal_density_diffrn 1.423
_exptl_crystal_density_method 'not measured'
_exptl_crystal_description block
_exptl_crystal_F_000 1016
_exptl_crystal_size_max 0.37
_exptl_crystal_size_mid 0.25
_exptl_crystal_size_min 0.20
_refine_diff_density_max 0.483
_refine_diff_density_min -0.368
_refine_diff_density_rms 0.045
_refine_ls_extinction_method none
_refine_ls_goodness_of_fit_ref 1.038
_refine_ls_hydrogen_treatment constr
_refine_ls_matrix_type full
_refine_ls_number_parameters 330
_refine_ls_number_reflns 4169
_refine_ls_number_restraints 313
_refine_ls_restrained_S_all 1.080
_refine_ls_R_factor_all 0.0715
_refine_ls_R_factor_gt 0.0537
_refine_ls_shift/su_max 0.000
_refine_ls_shift/su_mean 0.000
_refine_ls_structure_factor_coef Fsqd
_refine_ls_weighting_details 'calc w=1/[\s^2^(Fo^2^)+(0.0733P)^2^+1.0943P] where P=(Fo^2^+2Fc^2^)/3'
_refine_ls_weighting_scheme calc
_refine_ls_wR_factor_gt 0.1364
_refine_ls_wR_factor_ref 0.1524
_reflns_number_gt 3124
_reflns_number_total 4169
_reflns_threshold_expression >2sigma(I)
_cod_data_source_file ol070622qsi20070423_065219.cif
_cod_data_source_block a
_cod_depositor_comments
;
The following automatic conversions were performed:

'_symmetry_cell_setting' value 'Monoclinic' changed to 'monoclinic'
according to /home/saulius/struct/CIF-dictionaries/cif_core.dic
dictionary named 'cif_core.dic' version 2.4.1 from 2010-06-29.

Automatic conversion script
Id: cif_fix_values 1715 2011-07-08 13:25:40Z adriana 
;
_cod_original_cell_volume 2316.6(5)
_cod_original_sg_symbol_H-M P2(1)/c
_cod_database_code 1505404

loop_
_symmetry_equiv_pos_as_xyz
'x, y, z'
'-x, y+1/2, -z+1/2'
'-x, -y, -z'
'x, -y-1/2, z-1/2'

loop_
_atom_site_label
_atom_site_type_symbol
_atom_site_fract_x
_atom_site_fract_y
_atom_site_fract_z
_atom_site_U_iso_or_equiv
_atom_site_adp_type
_atom_site_occupancy
_atom_site_symmetry_multiplicity
_atom_site_calc_flag
_atom_site_refinement_flags
_atom_site_disorder_assembly
_atom_site_disorder_group
F1 F 0.11071(12) 0.8605(3) 0.5361(5) 0.1115(15) Uani 0.759(4) 1 d PDU A 1
F2 F 0.16699(19) 0.8298(4) 0.4113(3) 0.1079(15) Uani 0.759(4) 1 d PDU A 1
F3 F 0.1973(4) 0.9733(5) 0.6929(5) 0.147(3) Uani 0.759(4) 1 d PDU A 1
F4 F 0.2315(2) 1.0219(4) 0.5333(4) 0.1320(17) Uani 0.759(4) 1 d PDU A 1
F5 F 0.2924(2) 0.8353(5) 0.7614(4) 0.1230(17) Uani 0.759(4) 1 d PDU A 1
F6 F 0.30605(15) 0.8168(5) 0.5775(4) 0.1091(14) Uani 0.759(4) 1 d PDU A 1
F1' F 0.1266(4) 0.8624(10) 0.6211(10) 0.1115(15) Uani 0.241(4) 1 d PDU A 2
F2' F 0.1340(7) 0.8638(15) 0.4386(10) 0.1079(15) Uani 0.241(4) 1 d PDU A 2
F3' F 0.2056(13) 1.0359(19) 0.660(2) 0.147(3) Uani 0.241(4) 1 d PDU A 2
F4' F 0.2317(7) 0.9562(14) 0.5028(10) 0.1320(17) Uani 0.241(4) 1 d PDU A 2
F5' F 0.2669(6) 0.8182(19) 0.7701(9) 0.1230(17) Uani 0.241(4) 1 d PDU A 2
F6' F 0.3183(4) 0.8177(18) 0.6484(16) 0.1091(14) Uani 0.241(4) 1 d PDU A 2
S1 S 0.32497(3) 0.26634(8) 0.66672(6) 0.0515(2) Uani 1 1 d . A .
O1 O 0.50948(10) 0.1551(3) 1.1898(2) 0.0855(8) Uani 1 1 d U A .
N1 N -0.03397(14) 0.3437(6) 0.2735(3) 0.1222(16) Uani 1 1 d U . .
N2 N 0.07651(9) 0.3470(3) 0.5331(2) 0.0561(6) Uani 1 1 d U . .
C1 C 0.00625(14) 0.3786(5) 0.3429(3) 0.0798(11) Uani 1 1 d U . .
C2 C 0.05662(11) 0.4252(4) 0.4291(3) 0.0568(7) Uani 1 1 d U . .
C3 C 0.09143(11) 0.5484(3) 0.4288(3) 0.0556(7) Uani 1 1 d U . .
H3 H 0.0877 0.6205 0.3692 0.067 Uiso 1 1 calc R . .
C4 C 0.13404(11) 0.5453(3) 0.5361(2) 0.0460(6) Uani 1 1 d U . .
C5 C 0.12348(11) 0.4201(3) 0.5994(2) 0.0489(6) Uani 1 1 d U . .
C6 C 0.15167(14) 0.3692(4) 0.7223(3) 0.0673(8) Uani 1 1 d U . .
H6A H 0.1215 0.3443 0.7656 0.101 Uiso 1 1 calc R . .
H6B H 0.1760 0.4479 0.7631 0.101 Uiso 1 1 calc R . .
H6C H 0.1756 0.2828 0.7171 0.101 Uiso 1 1 calc R . .
C7 C 0.05014(16) 0.2075(4) 0.5639(4) 0.0876(11) Uani 1 1 d U . .
H7A H 0.0755 0.1631 0.6321 0.131 Uiso 1 1 calc R . .
H7B H 0.0454 0.1398 0.4975 0.131 Uiso 1 1 calc R . .
H7C H 0.0122 0.2281 0.5823 0.131 Uiso 1 1 calc R . .
C8 C 0.17937(11) 0.6596(3) 0.5717(2) 0.0502(6) Uani 1 1 d U A .
C9 C 0.16403(15) 0.8163(4) 0.5369(4) 0.0835(11) Uani 1 1 d DU . .
C10 C 0.21474(16) 0.9112(4) 0.6016(3) 0.0817(11) Uani 1 1 d DU A .
C11 C 0.26321(15) 0.8021(4) 0.6497(3) 0.0778(10) Uani 1 1 d DU . .
C12 C 0.23642(12) 0.6498(3) 0.6305(2) 0.0504(7) Uani 1 1 d U A .
C13 C 0.27319(11) 0.5174(3) 0.6676(2) 0.0448(6) Uani 1 1 d U . .
C14 C 0.27580(10) 0.3968(3) 0.5947(2) 0.0460(6) Uani 1 1 d U A .
C15 C 0.34277(10) 0.3720(3) 0.7955(2) 0.0448(6) Uani 1 1 d U . .
C16 C 0.31183(11) 0.5023(3) 0.7818(2) 0.0475(6) Uani 1 1 d U A .
H16 H 0.3155 0.5747 0.8411 0.057 Uiso 1 1 calc R . .
C17 C 0.24534(13) 0.3699(4) 0.4675(2) 0.0607(8) Uani 1 1 d U . .
H17A H 0.2070 0.3273 0.4655 0.091 Uiso 1 1 calc R A .
H17B H 0.2685 0.3022 0.4307 0.091 Uiso 1 1 calc R . .
H17C H 0.2410 0.4629 0.4248 0.091 Uiso 1 1 calc R . .
C18 C 0.38640(10) 0.3172(3) 0.8989(2) 0.0471(6) Uani 1 1 d U A .
C19 C 0.39846(12) 0.1649(3) 0.9161(3) 0.0592(8) Uani 1 1 d U . .
H19 H 0.3787 0.0962 0.8610 0.071 Uiso 1 1 calc R A .
C20 C 0.43935(13) 0.1149(4) 1.0139(3) 0.0676(9) Uani 1 1 d U A .
H20 H 0.4465 0.0131 1.0246 0.081 Uiso 1 1 calc R . .
C21 C 0.46959(12) 0.2156(4) 1.0956(3) 0.0613(8) Uani 1 1 d U . .
C22 C 0.45848(12) 0.3664(4) 1.0805(3) 0.0605(8) Uani 1 1 d U A .
H22 H 0.4786 0.4347 1.1355 0.073 Uiso 1 1 calc R . .
C23 C 0.41702(11) 0.4157(3) 0.9823(2) 0.0548(7) Uani 1 1 d U . .
H23 H 0.4097 0.5176 0.9725 0.066 Uiso 1 1 calc R A .
C24 C 0.54125(17) 0.2553(5) 1.2757(3) 0.0965(14) Uani 1 1 d U . .
H24A H 0.5632 0.3240 1.2371 0.145 Uiso 1 1 calc R A .
H24B H 0.5680 0.1999 1.3354 0.145 Uiso 1 1 calc R . .
H24C H 0.5140 0.3098 1.3127 0.145 Uiso 1 1 calc R . .

loop_
_atom_site_aniso_label
_atom_site_aniso_U_11
_atom_site_aniso_U_22
_atom_site_aniso_U_33
_atom_site_aniso_U_23
_atom_site_aniso_U_13
_atom_site_aniso_U_12
F1 0.0677(17) 0.0506(14) 0.188(4) -0.001(2) -0.0410(19) 0.0226(12)
F2 0.120(3) 0.073(2) 0.102(2) 0.0379(18) -0.043(2) -0.017(2)
F3 0.152(4) 0.118(4) 0.137(4) -0.060(4) -0.048(3) 0.067(4)
F4 0.148(2) 0.059(3) 0.150(3) 0.040(2) -0.058(2) -0.053(3)
F5 0.128(4) 0.0522(17) 0.137(2) -0.0122(14) -0.095(3) -0.018(2)
F6 0.0764(18) 0.0848(18) 0.155(4) 0.028(3) -0.001(2) -0.0243(16)
F1' 0.0677(17) 0.0506(14) 0.188(4) -0.001(2) -0.0410(19) 0.0226(12)
F2' 0.120(3) 0.073(2) 0.102(2) 0.0379(18) -0.043(2) -0.017(2)
F3' 0.152(4) 0.118(4) 0.137(4) -0.060(4) -0.048(3) 0.067(4)
F4' 0.148(2) 0.059(3) 0.150(3) 0.040(2) -0.058(2) -0.053(3)
F5' 0.128(4) 0.0522(17) 0.137(2) -0.0122(14) -0.095(3) -0.018(2)
F6' 0.0764(18) 0.0848(18) 0.155(4) 0.028(3) -0.001(2) -0.0243(16)
S1 0.0490(4) 0.0557(5) 0.0468(4) -0.0047(3) 0.0028(3) 0.0109(3)
O1 0.0752(14) 0.0979(19) 0.0674(15) 0.0097(13) -0.0227(12) 0.0266(13)
N1 0.0646(19) 0.195(5) 0.098(2) -0.059(3) -0.0059(18) -0.026(2)
N2 0.0478(12) 0.0531(15) 0.0682(15) -0.0091(12) 0.0142(11) -0.0056(10)
C1 0.0520(17) 0.108(3) 0.077(2) -0.031(2) 0.0079(16) -0.0099(18)
C2 0.0403(13) 0.072(2) 0.0555(16) -0.0160(15) 0.0031(12) -0.0012(13)
C3 0.0459(14) 0.0619(18) 0.0538(16) -0.0004(14) -0.0016(12) 0.0056(13)
C4 0.0415(12) 0.0438(15) 0.0487(14) -0.0016(12) -0.0003(11) 0.0048(11)
C5 0.0446(13) 0.0464(16) 0.0552(16) -0.0043(12) 0.0093(12) 0.0047(11)
C6 0.0707(19) 0.065(2) 0.0647(19) 0.0150(16) 0.0101(15) 0.0034(16)
C7 0.074(2) 0.069(2) 0.122(3) 0.003(2) 0.025(2) -0.0209(18)
C8 0.0516(14) 0.0412(15) 0.0509(15) 0.0017(12) -0.0059(12) 0.0030(11)
C9 0.075(2) 0.0478(19) 0.109(3) 0.0148(19) -0.025(2) 0.0029(16)
C10 0.095(2) 0.0415(19) 0.092(3) 0.0065(18) -0.021(2) -0.0003(17)
C11 0.069(2) 0.054(2) 0.093(3) 0.0043(18) -0.0222(19) -0.0127(16)
C12 0.0534(15) 0.0407(15) 0.0503(15) -0.0024(12) -0.0047(12) -0.0032(11)
C13 0.0419(12) 0.0440(15) 0.0449(14) 0.0016(11) 0.0008(11) -0.0009(11)
C14 0.0401(12) 0.0530(16) 0.0423(13) 0.0004(12) 0.0021(10) 0.0007(11)
C15 0.0384(12) 0.0493(15) 0.0436(13) 0.0039(11) 0.0014(10) 0.0003(11)
C16 0.0439(13) 0.0480(15) 0.0450(14) -0.0050(11) -0.0037(11) 0.0007(11)
C17 0.0614(17) 0.072(2) 0.0437(15) -0.0081(14) -0.0006(13) 0.0106(15)
C18 0.0365(12) 0.0571(17) 0.0460(14) 0.0054(12) 0.0041(10) 0.0036(11)
C19 0.0590(16) 0.0576(18) 0.0548(16) -0.0063(14) -0.0029(13) 0.0147(14)
C20 0.0684(19) 0.065(2) 0.0617(18) 0.0017(16) -0.0047(15) 0.0256(16)
C21 0.0448(14) 0.080(2) 0.0546(16) 0.0136(15) -0.0004(12) 0.0192(14)
C22 0.0493(15) 0.069(2) 0.0560(17) 0.0076(15) -0.0068(13) -0.0100(14)
C23 0.0504(14) 0.0521(17) 0.0556(16) 0.0104(13) -0.0039(12) -0.0060(12)
C24 0.076(2) 0.120(4) 0.074(2) 0.023(2) -0.0291(19) -0.004(2)

loop_
_atom_type_symbol
_atom_type_description
_atom_type_scat_dispersion_real
_atom_type_scat_dispersion_imag
_atom_type_scat_source
C C 0.0033 0.0016 'International Tables Vol C Tables 4.2.6.8 and 6.1.1.4'
H H 0.0000 0.0000 'International Tables Vol C Tables 4.2.6.8 and 6.1.1.4'
N N 0.0061 0.0033 'International Tables Vol C Tables 4.2.6.8 and 6.1.1.4'
O O 0.0106 0.0060 'International Tables Vol C Tables 4.2.6.8 and 6.1.1.4'
F F 0.0171 0.0103 'International Tables Vol C Tables 4.2.6.8 and 6.1.1.4'
S S 0.1246 0.1234 'International Tables Vol C Tables 4.2.6.8 and 6.1.1.4'

loop_
_geom_angle_atom_site_label_1
_geom_angle_atom_site_label_2
_geom_angle_atom_site_label_3
_geom_angle
C14 S1 C15 93.20(12)
C21 O1 C24 117.5(3)
C5 N2 C2 109.0(2)
C5 N2 C7 127.0(3)
C2 N2 C7 124.1(3)
N1 C1 C2 178.9(5)
C3 C2 N2 108.7(2)
C3 C2 C1 129.3(3)
N2 C2 C1 122.0(3)
C2 C3 C4 106.8(3)
C2 C3 H3 126.6
C4 C3 H3 126.6
C5 C4 C3 107.8(2)
C5 C4 C8 127.9(2)
C3 C4 C8 124.2(2)
N2 C5 C4 107.7(2)
N2 C5 C6 121.6(3)
C4 C5 C6 130.5(3)
C5 C6 H6A 109.5
C5 C6 H6B 109.5
H6A C6 H6B 109.5
C5 C6 H6C 109.5
H6A C6 H6C 109.5
H6B C6 H6C 109.5
N2 C7 H7A 109.5
N2 C7 H7B 109.5
H7A C7 H7B 109.5
N2 C7 H7C 109.5
H7A C7 H7C 109.5
H7B C7 H7C 109.5
C12 C8 C4 131.5(2)
C12 C8 C9 110.5(2)
C4 C8 C9 118.0(2)
F2' C9 F1 62.8(8)
F2' C9 F2 39.3(8)
F1 C9 F2 101.9(3)
F2' C9 F1' 101.4(8)
F1 C9 F1' 40.1(4)
F2 C9 F1' 140.4(5)
F2' C9 C8 127.8(7)
F1 C9 C8 117.8(3)
F2 C9 C8 106.6(3)
F1' C9 C8 103.2(5)
F2' C9 C10 118.3(7)
F1 C9 C10 118.3(3)
F2 C9 C10 104.3(3)
F1' C9 C10 91.3(5)
C8 C9 C10 106.3(2)
F3 C10 F4' 137.4(7)
F3 C10 F3' 31.7(14)
F4' C10 F3' 105.8(14)
F3 C10 F4 108.5(4)
F4' C10 F4 29.3(6)
F3' C10 F4 76.7(13)
F3 C10 C11 108.1(4)
F4' C10 C11 100.4(8)
F3' C10 C11 122.8(11)
F4 C10 C11 113.8(4)
F3 C10 C9 107.0(5)
F4' C10 C9 95.0(6)
F3' C10 C9 121.8(14)
F4 C10 C9 114.2(3)
C11 C10 C9 105.1(3)
F6' C11 F5 71.5(8)
F6' C11 F5' 98.2(9)
F5 C11 F5' 27.1(6)
F6' C11 F6 34.0(7)
F5 C11 F6 104.9(3)
F5' C11 F6 131.9(6)
F6' C11 C12 118.7(8)
F5 C11 C12 116.8(3)
F5' C11 C12 100.5(7)
F6 C11 C12 108.5(3)
F6' C11 C10 126.3(7)
F5 C11 C10 113.2(4)
F5' C11 C10 100.8(8)
F6 C11 C10 106.5(3)
C12 C11 C10 106.4(2)
C8 C12 C13 129.9(2)
C8 C12 C11 110.3(2)
C13 C12 C11 119.7(2)
C14 C13 C16 112.6(2)
C14 C13 C12 123.6(2)
C16 C13 C12 123.8(2)
C13 C14 C17 130.2(2)
C13 C14 S1 110.49(18)
C17 C14 S1 119.3(2)
C16 C15 C18 129.4(2)
C16 C15 S1 110.06(18)
C18 C15 S1 120.5(2)
C15 C16 C13 113.7(2)
C15 C16 H16 123.2
C13 C16 H16 123.2
C14 C17 H17A 109.5
C14 C17 H17B 109.5
H17A C17 H17B 109.5
C14 C17 H17C 109.5
H17A C17 H17C 109.5
H17B C17 H17C 109.5
C23 C18 C19 117.8(2)
C23 C18 C15 120.8(3)
C19 C18 C15 121.4(2)
C20 C19 C18 120.8(3)
C20 C19 H19 119.6
C18 C19 H19 119.6
C21 C20 C19 120.3(3)
C21 C20 H20 119.8
C19 C20 H20 119.8
O1 C21 C22 124.1(3)
O1 C21 C20 116.0(3)
C22 C21 C20 119.9(3)
C21 C22 C23 119.5(3)
C21 C22 H22 120.3
C23 C22 H22 120.3
C18 C23 C22 121.7(3)
C18 C23 H23 119.1
C22 C23 H23 119.1
O1 C24 H24A 109.5
O1 C24 H24B 109.5
H24A C24 H24B 109.5
O1 C24 H24C 109.5
H24A C24 H24C 109.5
H24B C24 H24C 109.5

loop_
_geom_bond_atom_site_label_1
_geom_bond_atom_site_label_2
_geom_bond_distance
F1 C9 1.293(4)
F2 C9 1.458(5)
F3 C10 1.318(6)
F4 C10 1.366(5)
F5 C11 1.351(5)
F6 C11 1.420(5)
F1' C9 1.480(9)
F2' C9 1.267(8)
F3' C10 1.338(10)
F4' C10 1.333(10)
F5' C11 1.370(10)
F6' C11 1.285(9)
S1 C14 1.717(3)
S1 C15 1.728(3)
O1 C21 1.378(3)
O1 C24 1.419(5)
N1 C1 1.136(4)
N2 C5 1.358(3)
N2 C2 1.376(4)
N2 C7 1.463(4)
C1 C2 1.426(4)
C2 C3 1.365(4)
C3 C4 1.408(3)
C3 H3 0.9300
C4 C5 1.383(4)
C4 C8 1.461(4)
C5 C6 1.494(4)
C6 H6A 0.9600
C6 H6B 0.9600
C6 H6C 0.9600
C7 H7A 0.9600
C7 H7B 0.9600
C7 H7C 0.9600
C8 C12 1.355(3)
C8 C9 1.481(4)
C9 C10 1.512(5)
C10 C11 1.503(5)
C11 C12 1.494(4)
C12 C13 1.469(4)
C13 C14 1.373(4)
C13 C16 1.430(3)
C14 C17 1.501(3)
C15 C16 1.360(4)
C15 C18 1.473(3)
C16 H16 0.9300
C17 H17A 0.9600
C17 H17B 0.9600
C17 H17C 0.9600
C18 C23 1.382(4)
C18 C19 1.397(4)
C19 C20 1.383(4)
C19 H19 0.9300
C20 C21 1.381(5)
C20 H20 0.9300
C21 C22 1.378(4)
C22 C23 1.390(4)
C22 H22 0.9300
C23 H23 0.9300
C24 H24A 0.9600
C24 H24B 0.9600
C24 H24C 0.9600

loop_
_geom_hbond_atom_site_label_D
_geom_hbond_atom_site_label_H
_geom_hbond_atom_site_label_A
_geom_hbond_distance_DH
_geom_hbond_distance_HA
_geom_hbond_distance_DA
_geom_hbond_angle_DHA
C19 H19 S1 0.93 2.77 3.140(3) 104.9
C16 H16 F5 0.93 2.52 3.015(5) 113.6

loop_
_geom_torsion_atom_site_label_1
_geom_torsion_atom_site_label_2
_geom_torsion_atom_site_label_3
_geom_torsion_atom_site_label_4
_geom_torsion
C5 N2 C2 C3 0.4(3)
C7 N2 C2 C3 -179.4(3)
C5 N2 C2 C1 -177.8(3)
C7 N2 C2 C1 2.3(5)
N1 C1 C2 C3 -19(21)
N1 C1 C2 N2 159(20)
N2 C2 C3 C4 0.1(3)
C1 C2 C3 C4 178.1(3)
C2 C3 C4 C5 -0.5(3)
C2 C3 C4 C8 -178.8(3)
C2 N2 C5 C4 -0.8(3)
C7 N2 C5 C4 179.1(3)
C2 N2 C5 C6 174.8(3)
C7 N2 C5 C6 -5.3(4)
C3 C4 C5 N2 0.8(3)
C8 C4 C5 N2 179.0(3)
C3 C4 C5 C6 -174.2(3)
C8 C4 C5 C6 4.0(5)
C5 C4 C8 C12 38.6(5)
C3 C4 C8 C12 -143.5(3)
C5 C4 C8 C9 -143.7(3)
C3 C4 C8 C9 34.2(4)
C12 C8 C9 F2' 137.8(11)
C4 C8 C9 F2' -40.4(11)
C12 C8 C9 F1 -146.3(4)
C4 C8 C9 F1 35.5(5)
C12 C8 C9 F2 100.1(3)
C4 C8 C9 F2 -78.1(4)
C12 C8 C9 F1' -106.2(5)
C4 C8 C9 F1' 75.7(5)
C12 C8 C9 C10 -10.8(4)
C4 C8 C9 C10 171.0(3)
F2' C9 C10 F3 105.3(11)
F1 C9 C10 F3 32.7(5)
F2 C9 C10 F3 144.9(4)
F1' C9 C10 F3 1.6(5)
C8 C9 C10 F3 -102.6(4)
F2' C9 C10 F4' -37.8(13)
F1 C9 C10 F4' -110.4(9)
F2 C9 C10 F4' 1.8(8)
F1' C9 C10 F4' -141.5(9)
C8 C9 C10 F4' 114.3(8)
F2' C9 C10 F3' 74.3(17)
F1 C9 C10 F3' 1.7(15)
F2 C9 C10 F3' 114.0(14)
F1' C9 C10 F3' -29.4(15)
C8 C9 C10 F3' -133.6(14)
F2' C9 C10 F4 -14.7(11)
F1 C9 C10 F4 -87.3(6)
F2 C9 C10 F4 25.0(5)
F1' C9 C10 F4 -118.3(6)
C8 C9 C10 F4 137.4(4)
F2' C9 C10 C11 -140.0(10)
F1 C9 C10 C11 147.4(4)
F2 C9 C10 C11 -100.3(3)
F1' C9 C10 C11 116.4(5)
C8 C9 C10 C11 12.1(4)
F3 C10 C11 F6' -108.7(12)
F4' C10 C11 F6' 39.2(13)
F3' C10 C11 F6' -77(2)
F4 C10 C11 F6' 11.8(12)
C9 C10 C11 F6' 137.4(11)
F3 C10 C11 F5 -25.2(6)
F4' C10 C11 F5 122.7(7)
F3' C10 C11 F5 6.1(18)
F4 C10 C11 F5 95.3(5)
C9 C10 C11 F5 -139.1(4)
F3 C10 C11 F5' 0.0(8)
F4' C10 C11 F5' 148.0(8)
F3' C10 C11 F5' 31.4(18)
F4 C10 C11 F5' 120.5(7)
C9 C10 C11 F5' -113.9(7)
F3 C10 C11 F6 -139.9(5)
F4' C10 C11 F6 8.0(6)
F3' C10 C11 F6 -108.6(17)
F4 C10 C11 F6 -19.4(5)
C9 C10 C11 F6 106.1(4)
F3 C10 C11 C12 104.5(5)
F4' C10 C11 C12 -107.6(6)
F3' C10 C11 C12 135.8(17)
F4 C10 C11 C12 -135.0(3)
C9 C10 C11 C12 -9.5(4)
C4 C8 C12 C13 6.9(5)
C9 C8 C12 C13 -170.9(3)
C4 C8 C12 C11 -177.4(3)
C9 C8 C12 C11 4.8(4)
F6' C11 C12 C8 -146.6(9)
F5 C11 C12 C8 130.8(4)
F5' C11 C12 C8 107.9(8)
F6 C11 C12 C8 -111.0(3)
C10 C11 C12 C8 3.2(4)
F6' C11 C12 C13 29.6(10)
F5 C11 C12 C13 -53.0(5)
F5' C11 C12 C13 -75.9(8)
F6 C11 C12 C13 65.2(4)
C10 C11 C12 C13 179.4(3)
C8 C12 C13 C14 45.6(5)
C11 C12 C13 C14 -129.8(3)
C8 C12 C13 C16 -136.9(3)
C11 C12 C13 C16 47.7(4)
C16 C13 C14 C17 -176.7(3)
C12 C13 C14 C17 1.1(5)
C16 C13 C14 S1 0.4(3)
C12 C13 C14 S1 178.1(2)
C15 S1 C14 C13 -0.1(2)
C15 S1 C14 C17 177.4(2)
C14 S1 C15 C16 -0.2(2)
C14 S1 C15 C18 -179.6(2)
C18 C15 C16 C13 179.8(2)
S1 C15 C16 C13 0.4(3)
C14 C13 C16 C15 -0.5(3)
C12 C13 C16 C15 -178.3(2)
C16 C15 C18 C23 -23.3(4)
S1 C15 C18 C23 156.0(2)
C16 C15 C18 C19 157.0(3)
S1 C15 C18 C19 -23.8(4)
C23 C18 C19 C20 0.5(4)
C15 C18 C19 C20 -179.7(3)
C18 C19 C20 C21 -0.8(5)
C24 O1 C21 C22 -0.5(5)
C24 O1 C21 C20 -179.9(3)
C19 C20 C21 O1 -179.9(3)
C19 C20 C21 C22 0.7(5)
O1 C21 C22 C23 -179.7(3)
C20 C21 C22 C23 -0.3(5)
C19 C18 C23 C22 -0.1(4)
C15 C18 C23 C22 -179.9(3)
C21 C22 C23 C18 0.0(5)
